data_2108041
loop_
_publ_author_name
'Papiernik, R.'
'Mercurio, D.'
'Frit, B.'

_publ_section_title
;
 Structure du tetrafluorure de zirconium, ZrF4 alpha
;
_journal_name_full 'Acta Crystallographica, Section B'
_journal_page_first 2347
_journal_page_last 2353
_journal_paper_doi 10.1107/S0567740882008760
_journal_volume 38
_journal_year 1982
_chemical_formula_sum 'F4 Zr'
_chemical_formula_weight 167.218
_space_group_IT_number 84
_symmetry_cell_setting tetragonal
_symmetry_Int_Tables_number 84
_symmetry_space_group_name_Hall '-P 4c'
_symmetry_space_group_name_H-M 'P 42/m'
_cell_angle_alpha 90.
_cell_angle_beta 90.
_cell_angle_gamma 90.
_cell_formula_units_Z 8
_cell_length_a 7.896(1)
_cell_length_b 7.896(1)
_cell_length_c 7.724(1)
_cell_volume 481.57(11)
_diffrn_ambient_temperature 293
_diffrn_radiation_probe x-ray
_diffrn_radiation_type MoK\a
_diffrn_radiation_wavelength 0.71069
_exptl_absorpt_coefficient_mu 4.4
_exptl_crystal_density_diffrn 4.613
_exptl_crystal_density_meas 4.550
_exptl_crystal_F_000 608
_refine_ls_number_reflns 1335
_refine_ls_R_factor_gt 0.030
_refine_ls_wR_factor_gt 0.031
_cod_data_source_file Acta-Cryst-1982-B38-2347-2353.cif
_cod_data_source_block alpha-UF4
_cod_original_cell_volume 481.57(14)
_cod_database_code 2108041

loop_
_symmetry_equiv_pos_site_id
_symmetry_equiv_pos_as_xyz
1 x,y,z
2 -y,x,1/2+z
3 -x,-y,z
4 y,-x,1/2+z
5 -x,-y,-z
6 y,-x,1/2-z
7 x,y,-z
8 -y,x,1/2-z

loop_
_atom_site_label
_atom_site_type_symbol
_atom_site_thermal_displace_type
_atom_site_fract_x
_atom_site_fract_y
_atom_site_fract_z
_atom_site_occupancy
_atom_site_U_iso_or_equiv
_atom_site_calc_flag
_atom_site_refinement_flags
_atom_site_disorder_assembly
_atom_site_disorder_group
Zr Zr Uiso 0.18264(4) 0.31935(4) 0.23077(4) 1.000 0.0029(1) . . . .
F1 F Uiso 0.7122(3) 0.4406(3) 0.1931(3) 1.000 0.0079(8) . . . .
F2 F Uiso 0.2038(3) 0.0635(3) 0.2134(3) 1.000 0.0091(1) . . . .
F3 F Uiso 0.6943(5) 0.1820(5) 0.00000 1.000 0.0106(1) . . . .
F4 F Uiso 0.3274(4) 0.2922(4) 0.00000 1.000 0.0079(1) . . . .
F5 F Uiso 0.0391(4) 0.3355(5) 0.00000 1.000 0.0091(1) . . . .
F6 F Uiso 0.00000 0.50000 0.2974(4) 1.000 0.0074(1) . . . .

loop_
_geom_angle_atom_site_label_1
_geom_angle_atom_site_label_2
_geom_angle_atom_site_label_3
_geom_angle
_geom_angle_site_symmetry_1
_geom_angle_site_symmetry_2
_geom_angle_site_symmetry_3
_geom_angle_publ_flag
F2 Zr F4 78.48(11) . . . yes
F2 Zr F5 92.77(13) . . . yes
F2 Zr F6 138.66(7) . . . yes
F1 Zr F2 149.33(9) 3_665 . . yes
F2 Zr F3 90.84(13) . . 4_565 yes
F1 Zr F2 79.84(9) 6_565 . . yes
F2 Zr F2 70.83(9) . . 8_555 yes
F4 Zr F5 65.69(10) . . . yes
F4 Zr F6 130.15(11) . . . yes
F1 Zr F4 76.19(11) 3_665 . . yes
F3 Zr F4 146.35(13) 4_565 . . yes
F1 Zr F4 72.93(10) 6_565 . . yes
F2 Zr F4 126.84(10) 8_555 . . yes
F5 Zr F6 78.29(12) . . . yes
F1 Zr F5 92.34(12) 3_665 . . yes
F3 Zr F5 147.46(13) 4_565 . . yes
F1 Zr F5 138.60(10) 6_565 . . yes
F2 Zr F5 73.48(10) 8_555 . . yes
F1 Zr F6 71.93(7) 3_665 . . yes
F3 Zr F6 77.76(14) 4_565 . . yes
F1 Zr F6 132.02(8) 6_565 . . yes
F2 Zr F6 67.91(6) 8_555 . . yes
F1 Zr F3 100.78(13) 3_665 . 4_565 yes
F1 Zr F1 76.41(9) 3_665 . 6_565 yes
F1 Zr F2 139.29(9) 3_665 . 8_555 yes
F1 Zr F3 73.81(13) 6_565 . 4_565 yes
F2 Zr F3 77.27(12) 8_555 . 4_565 yes
F1 Zr F2 138.07(9) 6_565 . 8_555 yes
Zr F1 Zr 150.87(12) 3_665 . 8_655 yes
Zr F2 Zr 154.66(13) . . 6_555 yes
Zr F3 Zr 174.1(2) 2_654 . 8_655 yes
Zr F4 Zr 113.76(14) . . 7_555 yes
Zr F5 Zr 114.77(15) . . 7_555 yes
Zr F6 Zr 151.53(16) . . 3_565 yes

loop_
_geom_bond_atom_site_label_1
_geom_bond_atom_site_label_2
_geom_bond_distance
_geom_bond_site_symmetry_1
_geom_bond_site_symmetry_2
_geom_bond_publ_flag
Zr F2 2.032(2) . . yes
Zr F4 2.1283(18) . . yes
Zr F5 2.1161(18) . . yes
Zr F6 2.0927(9) . . yes
Zr F1 2.090(2) . 3_665 yes
Zr F3 2.0823(5) . 4_565 yes
Zr F1 2.135(2) . 6_565 yes
Zr F2 2.190(2) . 8_555 yes

loop_
_geom_torsion_atom_site_label_1
_geom_torsion_atom_site_label_2
_geom_torsion_atom_site_label_3
_geom_torsion_atom_site_label_4
_geom_torsion
_geom_torsion_site_symmetry_1
_geom_torsion_site_symmetry_2
_geom_torsion_site_symmetry_3
_geom_torsion_site_symmetry_4
_geom_torsion_publ_flag
F4 Zr F2 Zr 94.4(3) . . . 6_555 no
F5 Zr F2 Zr 158.9(3) . . . 6_555 no
F6 Zr F2 Zr -125.7(3) . . . 6_555 no
F1 Zr F2 Zr 59.6(4) 3_665 . . 6_555 no
F1 Zr F2 Zr 19.9(3) 6_565 . . 6_555 no
F2 Zr F2 Zr -129.7(3) 8_555 . . 6_555 no
F2 Zr F4 Zr 100.89(15) . . . 7_555 no
F5 Zr F4 Zr 2.48(15) . . . 7_555 no
F6 Zr F4 Zr -45.25(19) . . . 7_555 no
F2 Zr F5 Zr -78.56(18) . . . 7_555 no
F4 Zr F5 Zr -2.52(15) . . . 7_555 no
F6 Zr F5 Zr 142.19(19) . . . 7_555 no
F2 Zr F6 Zr -100.67(14) . . . 3_565 no
F4 Zr F6 Zr 23.60(11) . . . 3_565 no
F5 Zr F6 Zr -19.93(10) . . . 3_565 no
F2 Zr F1 Zr -146.1(2) . . 3_665 6_565 no
F2 Zr F1 Zr 47.3(2) . . 6_565 8_655 no
F2 Zr F2 Zr -136.3(3) . . 8_555 8_555 no
